data_7002066
loop_
_publ_author_name
'Baker, Murray V.'
'Brown, David H.'
'Simpson, Peter V.'
'Skelton, Brian W.'
'White, Allan H.'

_publ_section_title
;
 Palladium complexes of o-xylyl-linked alkoxybenzimidazolin-2-ylidenes:
 interesting structural conformations and application as pre-catalysts
;
_journal_issue 35
_journal_name_full 'Dalton Transactions'
_journal_page_first 7294
_journal_paper_doi 10.1039/b908613g
_journal_year 2009
_chemical_formula_moiety 'C40 H54 Br2 N4 O4 Pd, 0.84(C H Cl3)'
_chemical_formula_sum 'C40.84 H54.84 Br2 Cl2.53 N4 O4 Pd'
_chemical_formula_weight 1021.72
_chemical_name_systematic
;
?
;
_space_group_IT_number 13
_symmetry_cell_setting monoclinic
_symmetry_space_group_name_Hall '-P 2yc'
_symmetry_space_group_name_H-M 'P 1 2/c 1'
_atom_sites_solution_hydrogens geom
_atom_sites_solution_primary direct
_atom_sites_solution_secondary difmap
_audit_creation_date 2009-07-14T12:20:34-00:00
_audit_creation_method 'WinGX routine CIF_UPDATE'
_cell_angle_alpha 90
_cell_angle_beta 113.190(3)
_cell_angle_gamma 90
_cell_formula_units_Z 4
_cell_length_a 20.4781(5)
_cell_length_b 9.9160(2)
_cell_length_c 25.6217(7)
_cell_measurement_reflns_used 10784
_cell_measurement_temperature 296(2)
_cell_measurement_theta_max 27.9929
_cell_measurement_theta_min 2.6153
_cell_volume 4782.4(2)
_computing_cell_refinement
;
CrysAlis RED, Oxford Diffraction Ltd.,
Version 1.171.31.5 (release 28-08-2006 CrysAlis171 .NET)
(compiled Aug 28 2006,13:05:05)
;
_computing_data_collection
;
CrysAlis CCD, Oxford Diffraction Ltd.,
Version 1.171.31.5 (release 28-08-2006 CrysAlis171 .NET)
(compiled Aug 28 2006,13:05:05)
;
_computing_data_reduction
;
CrysAlis RED, Oxford Diffraction Ltd.,
Version 1.171.31.5 (release 28-08-2006 CrysAlis171 .NET)
(compiled Aug 28 2006,13:05:05)
;
_computing_structure_refinement 'SHELXL-97 (Sheldrick, 2008)'
_diffrn_ambient_temperature 296(2)
_diffrn_detector_area_resol_mean 16.0009
_diffrn_measured_fraction_theta_full 0.982
_diffrn_measured_fraction_theta_max 0.919
_diffrn_measurement_device_type
;
Oxford Diffraction Xcalibur diffractometer
;
_diffrn_measurement_method '\w scans'
_diffrn_orient_matrix_UB_11 0.0197690825
_diffrn_orient_matrix_UB_12 0.0304385822
_diffrn_orient_matrix_UB_13 0.0265427466
_diffrn_orient_matrix_UB_21 0.012921515
_diffrn_orient_matrix_UB_22 -0.0641396033
_diffrn_orient_matrix_UB_23 0.0116976383
_diffrn_orient_matrix_UB_31 0.0292345035
_diffrn_orient_matrix_UB_32 0.0076625078
_diffrn_orient_matrix_UB_33 -0.0079220113
_diffrn_radiation_monochromator graphite
_diffrn_radiation_type MoK\a
_diffrn_radiation_wavelength 0.71073
_diffrn_reflns_av_R_equivalents 0.051
_diffrn_reflns_av_unetI/netI 0.0847
_diffrn_reflns_limit_h_max 25
_diffrn_reflns_limit_h_min -26
_diffrn_reflns_limit_k_max 12
_diffrn_reflns_limit_k_min -13
_diffrn_reflns_limit_l_max 32
_diffrn_reflns_limit_l_min -31
_diffrn_reflns_number 44053
_diffrn_reflns_theta_full 27.0
_diffrn_reflns_theta_max 28.03
_diffrn_reflns_theta_min 2.62
_exptl_absorpt_coefficient_mu 2.241
_exptl_absorpt_correction_T_max 1
_exptl_absorpt_correction_T_min 0.88981
_exptl_absorpt_correction_type multi-scan
_exptl_absorpt_process_details
;
CrysAlis RED, Oxford Diffraction Ltd.,
Version 1.171.31.5 (release 28-08-2006 CrysAlis171 .NET)
(compiled Aug 28 2006,13:05:05)
Empirical absorption correction using spherical harmonics,
implemented in SCALE3 ABSPACK scaling algorithm.
;
_exptl_crystal_colour pale_yellow
_exptl_crystal_density_diffrn 1.419
_exptl_crystal_density_method 'not measured'
_exptl_crystal_description rod
_exptl_crystal_F_000 2076
_exptl_crystal_size_max 0.3
_exptl_crystal_size_mid 0.095
_exptl_crystal_size_min 0.085
_refine_diff_density_max 0.772
_refine_diff_density_min -0.59
_refine_diff_density_rms 0.109
_refine_ls_extinction_method none
_refine_ls_goodness_of_fit_ref 1.12
_refine_ls_hydrogen_treatment constr
_refine_ls_matrix_type full
_refine_ls_number_parameters 495
_refine_ls_number_reflns 10634
_refine_ls_number_restraints 90
_refine_ls_restrained_S_all 1.131
_refine_ls_R_factor_all 0.134
_refine_ls_R_factor_gt 0.0689
_refine_ls_shift/su_max 0
_refine_ls_shift/su_mean 0
_refine_ls_structure_factor_coef Fsqd
_refine_ls_weighting_details 'calc w=1/[\s^2^(Fo^2^)+(0.0711P)^2^+21.2762P] where P=(Fo^2^+2Fc^2^)/3'
_refine_ls_weighting_scheme calc
_refine_ls_wR_factor_gt 0.2043
_refine_ls_wR_factor_ref 0.2248
_reflns_number_gt 5718
_reflns_number_total 10634
_reflns_threshold_expression I>2\s(I)
_cod_data_source_file b908613g.txt
_cod_data_source_block ps93f4
_cod_original_sg_symbol_Hall -p_2yc
_cod_database_code 7002066

loop_
_symmetry_equiv_pos_as_xyz
'x, y, z'
'-x, y, -z+1/2'
'-x, -y, -z'
'x, -y, z-1/2'

loop_
_atom_site_label
_atom_site_type_symbol
_atom_site_fract_x
_atom_site_fract_y
_atom_site_fract_z
_atom_site_U_iso_or_equiv
_atom_site_adp_type
_atom_site_occupancy
_atom_site_symmetry_multiplicity
_atom_site_calc_flag
_atom_site_refinement_flags
_atom_site_disorder_assembly
_atom_site_disorder_group
Pd1 Pd 0.24287(3) 0.61684(7) 0.48336(3) 0.0446(2) Uani 1 1 d . . .
Br1 Br 0.26544(5) 0.39586(11) 0.52963(4) 0.0646(3) Uani 1 1 d . . .
Br2 Br 0.22457(6) 0.84677(10) 0.44760(5) 0.0708(3) Uani 1 1 d . . .
C1 C 0.1302(5) 0.7516(10) 0.5454(4) 0.058(2) Uani 1 1 d . . .
H1A H 0.1192 0.8444 0.5351 0.088 Uiso 1 1 calc R . .
H1B H 0.1809 0.74 0.5621 0.088 Uiso 1 1 calc R . .
H1C H 0.1105 0.7255 0.5722 0.088 Uiso 1 1 calc R . .
N21 N 0.0953(3) 0.5364(7) 0.4255(3) 0.0435(15) Uani 1 1 d . . .
C22 C 0.1409(4) 0.6079(8) 0.4711(3) 0.0460(19) Uani 1 1 d . . .
N23 N 0.1005(3) 0.6685(7) 0.4953(3) 0.0424(15) Uani 1 1 d . . .
C23A C 0.0288(4) 0.6396(8) 0.4645(3) 0.0429(19) Uani 1 1 d . . .
C24 C -0.0319(4) 0.6800(8) 0.4729(4) 0.047(2) Uani 1 1 d . . .
O24 O -0.0220(3) 0.7588(6) 0.5193(2) 0.0546(15) Uani 1 1 d . . .
C241 C -0.0829(5) 0.8203(10) 0.5230(4) 0.063(3) Uani 1 1 d D . .
H24A H -0.1175 0.7519 0.5215 0.076 Uiso 1 1 calc R . .
H24B H -0.1048 0.8816 0.4913 0.076 Uiso 1 1 calc R . .
C242 C -0.0598(5) 0.8960(10) 0.5780(4) 0.076(3) Uani 1 1 d D . .
H24C H -0.1016 0.9329 0.5818 0.091 Uiso 1 1 calc R . .
H24D H -0.0379 0.8331 0.609 0.091 Uiso 1 1 calc R . .
C243 C -0.0102(6) 1.0053(10) 0.5834(4) 0.084(3) Uani 1 1 d D . .
H24E H -0.0306 1.0646 0.5509 0.101 Uiso 1 1 calc R . .
H24F H 0.0331 0.9677 0.5826 0.101 Uiso 1 1 calc R . .
C244 C 0.0086(8) 1.0887(12) 0.6374(5) 0.112(5) Uani 1 1 d D . .
H24G H -0.0337 1.1298 0.6378 0.168 Uiso 1 1 calc R . .
H24H H 0.042 1.1575 0.6384 0.168 Uiso 1 1 calc R . .
H24I H 0.0292 1.0312 0.6699 0.168 Uiso 1 1 calc R . .
C25 C -0.0960(4) 0.6345(9) 0.4338(4) 0.057(2) Uani 1 1 d . . .
H25 H -0.1376 0.6601 0.4376 0.068 Uiso 1 1 calc R . .
C26 C -0.1002(4) 0.5496(9) 0.3879(4) 0.054(2) Uani 1 1 d . . .
H26 H -0.1445 0.5211 0.3623 0.065 Uiso 1 1 calc R . .
C27 C -0.0400(4) 0.5084(8) 0.3805(4) 0.048(2) Uani 1 1 d . . .
O27 O -0.0393(3) 0.4270(6) 0.3374(3) 0.0581(16) Uani 1 1 d . . .
C271 C -0.1042(5) 0.3641(10) 0.3014(4) 0.063(3) Uani 1 1 d D . .
H27A H -0.1381 0.4324 0.28 0.075 Uiso 1 1 calc R . .
H27B H -0.1243 0.3153 0.3244 0.075 Uiso 1 1 calc R . .
C272 C -0.0910(5) 0.2705(9) 0.2622(4) 0.064(3) Uani 1 1 d D . .
H27C H -0.0527 0.2097 0.2837 0.076 Uiso 1 1 calc R . .
H27D H -0.0758 0.3214 0.2366 0.076 Uiso 1 1 calc R . .
C273 C -0.1557(6) 0.1889(13) 0.2278(5) 0.100(4) Uani 1 1 d D . .
H27E H -0.1694 0.1349 0.2535 0.12 Uiso 1 1 calc R . .
H27F H -0.1946 0.25 0.208 0.12 Uiso 1 1 calc R . .
C274 C -0.1452(8) 0.0997(13) 0.1863(6) 0.118(5) Uani 1 1 d D . .
H27G H -0.1502 0.1504 0.1531 0.178 Uiso 1 1 calc R . .
H27H H -0.18 0.0289 0.1761 0.178 Uiso 1 1 calc R . .
H27I H -0.0985 0.0611 0.2026 0.178 Uiso 1 1 calc R . .
C27A C 0.0244(4) 0.5561(8) 0.4196(3) 0.0412(18) Uani 1 1 d . . .
C2 C 0.1212(4) 0.4558(8) 0.3880(4) 0.0459(19) Uani 1 1 d . . .
H2A H 0.0835 0.3958 0.3647 0.055 Uiso 1 1 calc R . .
H2B H 0.1609 0.4005 0.4116 0.055 Uiso 1 1 calc R . .
C31 C 0.2135(4) 0.5442(9) 0.3505(3) 0.048(2) Uani 1 1 d . . .
C32 C 0.1440(4) 0.5416(8) 0.3500(3) 0.0426(18) Uani 1 1 d . . .
C33 C 0.0919(5) 0.6280(9) 0.3113(4) 0.056(2) Uani 1 1 d . . .
H33 H 0.0461 0.6287 0.3105 0.068 Uiso 1 1 calc R . .
C34 C 0.1078(5) 0.7088(10) 0.2757(4) 0.066(3) Uani 1 1 d . . .
H34 H 0.0727 0.764 0.2506 0.079 Uiso 1 1 calc R . .
C35 C 0.1743(6) 0.7111(11) 0.2759(4) 0.067(3) Uani 1 1 d . . .
H35 H 0.1842 0.7668 0.2508 0.08 Uiso 1 1 calc R . .
C36 C 0.2263(5) 0.6320(10) 0.3129(4) 0.060(2) Uani 1 1 d . . .
H36 H 0.2718 0.6364 0.3131 0.072 Uiso 1 1 calc R . .
C3 C 0.2748(4) 0.4618(9) 0.3884(4) 0.048(2) Uani 1 1 d . . .
H3A H 0.2588 0.4037 0.4115 0.057 Uiso 1 1 calc R . .
H3B H 0.2908 0.4044 0.3651 0.057 Uiso 1 1 calc R . .
N41 N 0.3973(3) 0.6722(7) 0.4971(3) 0.0497(17) Uani 1 1 d . . .
C42 C 0.3341(4) 0.6100(9) 0.4720(4) 0.051(2) Uani 1 1 d . . .
N43 N 0.3355(3) 0.5431(7) 0.4263(3) 0.0451(16) Uani 1 1 d . . .
C43A C 0.4010(4) 0.5641(9) 0.4218(4) 0.049(2) Uani 1 1 d . . .
C44 C 0.4281(5) 0.5193(10) 0.3824(4) 0.057(2) Uani 1 1 d . . .
O44 O 0.3853(4) 0.4415(8) 0.3394(3) 0.083(2) Uani 1 1 d U B .
C441 C 0.4114(7) 0.3942(16) 0.2996(5) 0.116(3) Uani 1 1 d DU . .
H44A H 0.4316 0.3047 0.3096 0.139 Uiso 1 1 calc R A 1
H44B H 0.4475 0.4544 0.2972 0.139 Uiso 1 1 calc R A 1
C442 C 0.3472(13) 0.392(3) 0.2445(9) 0.139(5) Uiso 0.5 1 d PDU B 1
H44C H 0.3249 0.4799 0.2372 0.166 Uiso 0.5 1 calc PR B 1
H44D H 0.313 0.3268 0.2469 0.166 Uiso 0.5 1 calc PR B 1
C443 C 0.3698(17) 0.353(4) 0.1961(9) 0.165(7) Uiso 0.5 1 d PDU B 1
H44E H 0.4144 0.3037 0.2104 0.198 Uiso 0.5 1 calc PR B 1
H44F H 0.3749 0.4321 0.1758 0.198 Uiso 0.5 1 calc PR B 1
C444 C 0.308(2) 0.262(4) 0.1573(15) 0.222(13) Uiso 0.5 1 d PDU B 1
H44G H 0.3124 0.2475 0.1218 0.334 Uiso 0.5 1 calc PR B 1
H44H H 0.2634 0.3054 0.1505 0.334 Uiso 0.5 1 calc PR B 1
H44I H 0.3096 0.1768 0.1757 0.334 Uiso 0.5 1 calc PR B 1
C445 C 0.3576(13) 0.288(2) 0.2617(10) 0.119(5) Uiso 0.5 1 d PDU B 2
H44J H 0.382 0.2211 0.2483 0.143 Uiso 0.5 1 calc PR B 2
H44K H 0.3343 0.2423 0.2832 0.143 Uiso 0.5 1 calc PR B 2
C446 C 0.3034(12) 0.363(3) 0.2120(10) 0.148(6) Uiso 0.5 1 d PDU B 2
H44L H 0.2651 0.3025 0.1901 0.178 Uiso 0.5 1 calc PR B 2
H44M H 0.2834 0.4367 0.2256 0.178 Uiso 0.5 1 calc PR B 2
C447 C 0.340(2) 0.417(4) 0.1748(14) 0.188(11) Uiso 0.5 1 d PDU B 2
H44N H 0.3076 0.4761 0.1467 0.282 Uiso 0.5 1 calc PR B 2
H44O H 0.3523 0.343 0.1565 0.282 Uiso 0.5 1 calc PR B 2
H44P H 0.3815 0.4655 0.1979 0.282 Uiso 0.5 1 calc PR B 2
C45 C 0.4949(5) 0.5603(12) 0.3911(4) 0.073(3) Uani 1 1 d . . .
H45 H 0.5145 0.5327 0.3658 0.087 Uiso 1 1 calc R . .
C46 C 0.5358(5) 0.6439(11) 0.4376(4) 0.070(3) Uani 1 1 d . . .
H46 H 0.5812 0.6704 0.4419 0.083 Uiso 1 1 calc R . .
C47 C 0.5092(4) 0.6856(10) 0.4761(4) 0.057(2) Uani 1 1 d . . .
O47 O 0.5436(3) 0.7673(7) 0.5224(3) 0.0729(18) Uani 1 1 d U . .
C471 C 0.6086(5) 0.8277(12) 0.5279(5) 0.085(3) Uani 1 1 d DU . .
H47A H 0.6005 0.8921 0.4974 0.103 Uiso 1 1 calc R . .
H47B H 0.6411 0.7592 0.5254 0.103 Uiso 1 1 calc R . .
C472 C 0.6403(6) 0.8981(12) 0.5844(6) 0.108(3) Uani 1 1 d DU . .
H47C H 0.6459 0.8335 0.6143 0.13 Uiso 1 1 calc R . .
H47D H 0.687 0.9315 0.5899 0.13 Uiso 1 1 calc R . .
C473 C 0.5977(7) 1.0080(13) 0.5890(6) 0.122(4) Uani 1 1 d DU . .
H47E H 0.5512 0.9751 0.5845 0.147 Uiso 1 1 calc R . .
H47F H 0.5915 1.0729 0.559 0.147 Uiso 1 1 calc R . .
C474 C 0.6335(8) 1.0766(16) 0.6469(7) 0.146(6) Uani 1 1 d DU . .
H47G H 0.6053 1.1522 0.649 0.219 Uiso 1 1 calc R . .
H47H H 0.6799 1.1073 0.6516 0.219 Uiso 1 1 calc R . .
H47I H 0.6376 1.0134 0.6764 0.219 Uiso 1 1 calc R . .
C47A C 0.4405(4) 0.6454(9) 0.4672(4) 0.050(2) Uani 1 1 d . . .
C4 C 0.4152(5) 0.7558(11) 0.5476(4) 0.072(3) Uani 1 1 d . . .
H4A H 0.4642 0.7423 0.572 0.108 Uiso 1 1 calc R . .
H4B H 0.3858 0.7313 0.5674 0.108 Uiso 1 1 calc R . .
H4C H 0.4076 0.849 0.5367 0.108 Uiso 1 1 calc R . .
C01 C 0.3062(7) 0.1323(11) 0.6355(6) 0.59(8) Uani 0.843(15) 1 d PD C 1
H01 H 0.2964 0.2247 0.6208 0.711 Uiso 0.843(15) 1 calc PR C 1
Cl1 Cl 0.2877(7) 0.0222(11) 0.5795(6) 0.355(9) Uani 0.843(15) 1 d PRD C 1
Cl2 Cl 0.2494(11) 0.091(2) 0.6660(7) 0.61(2) Uani 0.843(15) 1 d PD C 1
Cl3 Cl 0.3934(10) 0.119(3) 0.6794(9) 0.71(3) Uani 0.843(15) 1 d PD C 1

loop_
_atom_site_aniso_label
_atom_site_aniso_U_11
_atom_site_aniso_U_22
_atom_site_aniso_U_33
_atom_site_aniso_U_23
_atom_site_aniso_U_13
_atom_site_aniso_U_12
Pd1 0.0321(3) 0.0499(4) 0.0527(4) -0.0031(3) 0.0175(3) -0.0020(3)
Br1 0.0455(5) 0.0717(7) 0.0804(7) 0.0222(5) 0.0288(5) 0.0075(5)
Br2 0.0639(6) 0.0567(6) 0.0948(8) 0.0066(5) 0.0344(6) 0.0010(5)
C1 0.050(5) 0.066(6) 0.065(6) -0.016(5) 0.028(5) -0.005(5)
N21 0.036(4) 0.046(4) 0.049(4) -0.004(3) 0.017(3) -0.002(3)
C22 0.039(4) 0.043(5) 0.056(5) -0.005(4) 0.019(4) -0.007(4)
N23 0.035(3) 0.045(4) 0.048(4) -0.007(3) 0.017(3) -0.004(3)
C23A 0.033(4) 0.040(4) 0.057(5) 0.009(4) 0.019(4) 0.000(3)
C24 0.046(5) 0.044(5) 0.057(5) 0.004(4) 0.028(4) 0.008(4)
O24 0.042(3) 0.060(4) 0.065(4) -0.006(3) 0.024(3) 0.002(3)
C241 0.051(5) 0.067(6) 0.079(7) -0.013(5) 0.034(5) 0.004(5)
C242 0.079(7) 0.068(7) 0.099(8) -0.006(6) 0.055(6) 0.014(6)
C243 0.101(9) 0.069(7) 0.089(8) -0.005(6) 0.045(7) -0.003(7)
C244 0.166(14) 0.073(8) 0.088(9) -0.027(7) 0.042(9) 0.009(8)
C25 0.034(4) 0.069(6) 0.071(6) -0.009(5) 0.025(4) -0.001(4)
C26 0.029(4) 0.065(6) 0.064(6) -0.008(5) 0.012(4) -0.006(4)
C27 0.043(5) 0.040(5) 0.060(5) -0.002(4) 0.018(4) -0.001(4)
O27 0.037(3) 0.069(4) 0.065(4) -0.018(3) 0.016(3) -0.011(3)
C271 0.045(5) 0.072(7) 0.063(6) 0.000(5) 0.011(4) -0.017(5)
C272 0.063(6) 0.062(6) 0.061(6) -0.009(5) 0.019(5) -0.004(5)
C273 0.092(9) 0.105(10) 0.092(9) -0.046(8) 0.025(7) -0.027(8)
C274 0.119(11) 0.088(10) 0.137(12) -0.031(9) 0.039(10) -0.013(8)
C27A 0.035(4) 0.037(4) 0.054(5) 0.003(4) 0.020(4) 0.000(3)
C2 0.039(4) 0.041(4) 0.059(5) -0.004(4) 0.021(4) 0.002(4)
C31 0.048(5) 0.052(5) 0.045(5) -0.005(4) 0.020(4) -0.004(4)
C32 0.042(4) 0.041(4) 0.045(4) -0.005(4) 0.018(4) -0.010(4)
C33 0.046(5) 0.067(6) 0.048(5) -0.002(5) 0.010(4) 0.006(5)
C34 0.065(7) 0.059(6) 0.061(6) 0.019(5) 0.011(5) 0.003(5)
C35 0.072(7) 0.073(7) 0.059(6) 0.011(5) 0.031(5) -0.008(6)
C36 0.049(5) 0.073(7) 0.063(6) 0.002(5) 0.027(5) -0.007(5)
C3 0.038(4) 0.052(5) 0.060(5) -0.003(4) 0.027(4) 0.000(4)
N41 0.038(4) 0.059(4) 0.051(4) -0.002(4) 0.017(3) -0.007(3)
C42 0.042(5) 0.051(5) 0.057(5) 0.010(4) 0.016(4) 0.005(4)
N43 0.033(4) 0.051(4) 0.051(4) -0.002(3) 0.017(3) -0.001(3)
C43A 0.040(5) 0.049(5) 0.061(5) 0.009(4) 0.022(4) 0.003(4)
C44 0.048(5) 0.073(6) 0.057(5) 0.000(5) 0.028(4) 0.008(5)
O44 0.076(4) 0.111(5) 0.083(5) -0.023(4) 0.052(4) -0.009(4)
C441 0.111(6) 0.134(6) 0.113(5) -0.026(5) 0.056(5) -0.004(5)
C45 0.069(7) 0.093(8) 0.074(7) 0.003(6) 0.047(6) 0.003(6)
C46 0.045(5) 0.097(8) 0.073(7) 0.008(6) 0.029(5) -0.007(5)
C47 0.035(5) 0.067(6) 0.068(6) 0.001(5) 0.021(4) -0.003(4)
O47 0.043(3) 0.086(5) 0.093(5) 0.000(4) 0.031(3) -0.013(3)
C471 0.051(5) 0.087(6) 0.118(6) -0.007(5) 0.034(5) -0.023(4)
C472 0.075(6) 0.090(6) 0.148(7) -0.020(6) 0.031(6) -0.027(5)
C473 0.095(7) 0.094(8) 0.164(9) -0.024(7) 0.036(7) -0.024(6)
C474 0.128(11) 0.124(11) 0.176(12) -0.051(9) 0.049(10) -0.022(9)
C47A 0.042(5) 0.052(5) 0.062(5) 0.010(4) 0.026(4) 0.001(4)
C4 0.047(5) 0.094(8) 0.072(7) -0.013(6) 0.020(5) -0.005(5)
C01 1.4(2) 0.24(5) 0.15(3) 0.09(3) 0.28(8) 0.17(10)
Cl1 0.44(2) 0.169(9) 0.54(3) 0.021(12) 0.277(19) -0.003(10)
Cl2 0.80(4) 0.83(5) 0.34(2) 0.22(3) 0.38(3) 0.47(4)
Cl3 0.92(6) 0.58(5) 0.34(3) 0.03(3) -0.06(3) -0.24(4)

loop_
_atom_type_symbol
_atom_type_description
_atom_type_scat_dispersion_real
_atom_type_scat_dispersion_imag
_atom_type_scat_source
C C 0.0033 0.0016 'International Tables Vol C Tables 4.2.6.8 and 6.1.1.4'
H H 0 0 'International Tables Vol C Tables 4.2.6.8 and 6.1.1.4'
N N 0.0061 0.0033 'International Tables Vol C Tables 4.2.6.8 and 6.1.1.4'
O O 0.0106 0.006 'International Tables Vol C Tables 4.2.6.8 and 6.1.1.4'
Br Br -0.2901 2.4595 'International Tables Vol C Tables 4.2.6.8 and 6.1.1.4'
Pd Pd -0.9988 1.0072 'International Tables Vol C Tables 4.2.6.8 and 6.1.1.4'
Cl Cl 0.1484 0.1585 'International Tables Vol C Tables 4.2.6.8 and 6.1.1.4'

loop_
_geom_angle_atom_site_label_1
_geom_angle_atom_site_label_2
_geom_angle_atom_site_label_3
_geom_angle
_geom_angle_site_symmetry_1
_geom_angle_site_symmetry_3
_geom_angle_publ_flag
C22 Pd1 C42 163.4(3) . . ?
C22 Pd1 Br2 89.2(2) . . ?
C42 Pd1 Br2 89.5(2) . . ?
C22 Pd1 Br1 91.3(2) . . ?
C42 Pd1 Br1 91.8(2) . . ?
Br2 Pd1 Br1 173.81(5) . . ?
N23 C1 H1A 109.5 . . ?
N23 C1 H1B 109.5 . . ?
H1A C1 H1B 109.5 . . ?
N23 C1 H1C 109.5 . . ?
H1A C1 H1C 109.5 . . ?
H1B C1 H1C 109.5 . . ?
C22 N21 C27A 110.2(6) . . ?
C22 N21 C2 121.9(6) . . ?
C27A N21 C2 127.9(6) . . ?
N23 C22 N21 106.6(6) . . ?
N23 C22 Pd1 134.6(6) . . ?
N21 C22 Pd1 118.5(6) . . ?
C22 N23 C23A 110.3(6) . . ?
C22 N23 C1 122.6(7) . . ?
C23A N23 C1 127.1(7) . . ?
C27A C23A N23 107.6(6) . . ?
C27A C23A C24 121.6(7) . . ?
N23 C23A C24 130.8(8) . . ?
O24 C24 C25 126.2(7) . . ?
O24 C24 C23A 117.4(7) . . ?
C25 C24 C23A 116.5(8) . . ?
C24 O24 C241 117.8(6) . . ?
O24 C241 C242 108.4(7) . . ?
O24 C241 H24A 110 . . ?
C242 C241 H24A 110 . . ?
O24 C241 H24B 110 . . ?
C242 C241 H24B 110 . . ?
H24A C241 H24B 108.4 . . ?
C243 C242 C241 114.4(8) . . ?
C243 C242 H24C 108.7 . . ?
C241 C242 H24C 108.7 . . ?
C243 C242 H24D 108.7 . . ?
C241 C242 H24D 108.7 . . ?
H24C C242 H24D 107.6 . . ?
C242 C243 C244 114.1(9) . . ?
C242 C243 H24E 108.7 . . ?
C244 C243 H24E 108.7 . . ?
C242 C243 H24F 108.7 . . ?
C244 C243 H24F 108.7 . . ?
H24E C243 H24F 107.6 . . ?
C243 C244 H24G 109.5 . . ?
C243 C244 H24H 109.5 . . ?
H24G C244 H24H 109.5 . . ?
C243 C244 H24I 109.5 . . ?
H24G C244 H24I 109.5 . . ?
H24H C244 H24I 109.5 . . ?
C24 C25 C26 121.7(7) . . ?
C24 C25 H25 119.1 . . ?
C26 C25 H25 119.1 . . ?
C27 C26 C25 121.5(8) . . ?
C27 C26 H26 119.3 . . ?
C25 C26 H26 119.3 . . ?
O27 C27 C26 125.2(7) . . ?
O27 C27 C27A 118.3(7) . . ?
C26 C27 C27A 116.5(8) . . ?
C27 O27 C271 118.3(6) . . ?
O27 C271 C272 110.0(7) . . ?
O27 C271 H27A 109.7 . . ?
C272 C271 H27A 109.7 . . ?
O27 C271 H27B 109.7 . . ?
C272 C271 H27B 109.7 . . ?
H27A C271 H27B 108.2 . . ?
C271 C272 C273 112.5(8) . . ?
C271 C272 H27C 109.1 . . ?
C273 C272 H27C 109.1 . . ?
C271 C272 H27D 109.1 . . ?
C273 C272 H27D 109.1 . . ?
H27C C272 H27D 107.8 . . ?
C274 C273 C272 113.7(10) . . ?
C274 C273 H27E 108.8 . . ?
C272 C273 H27E 108.8 . . ?
C274 C273 H27F 108.8 . . ?
C272 C273 H27F 108.8 . . ?
H27E C273 H27F 107.7 . . ?
C273 C274 H27G 109.5 . . ?
C273 C274 H27H 109.5 . . ?
H27G C274 H27H 109.5 . . ?
C273 C274 H27I 109.5 . . ?
H27G C274 H27I 109.5 . . ?
H27H C274 H27I 109.5 . . ?
C27 C27A C23A 122.3(7) . . ?
C27 C27A N21 132.4(7) . . ?
C23A C27A N21 105.3(6) . . ?
N21 C2 C32 113.1(7) . . ?
N21 C2 H2A 109 . . ?
C32 C2 H2A 109 . . ?
N21 C2 H2B 109 . . ?
C32 C2 H2B 109 . . ?
H2A C2 H2B 107.8 . . ?
C36 C31 C32 117.7(8) . . ?
C36 C31 C3 116.9(7) . . ?
C32 C31 C3 125.4(7) . . ?
C31 C32 C33 118.0(7) . . ?
C31 C32 C2 125.0(7) . . ?
C33 C32 C2 117.1(7) . . ?
C34 C33 C32 121.1(8) . . ?
C34 C33 H33 119.4 . . ?
C32 C33 H33 119.4 . . ?
C33 C34 C35 121.0(9) . . ?
C33 C34 H34 119.5 . . ?
C35 C34 H34 119.5 . . ?
C34 C35 C36 120.1(9) . . ?
C34 C35 H35 120 . . ?
C36 C35 H35 120 . . ?
C35 C36 C31 122.1(8) . . ?
C35 C36 H36 119 . . ?
C31 C36 H36 119 . . ?
N43 C3 C31 113.7(7) . . ?
N43 C3 H3A 108.8 . . ?
C31 C3 H3A 108.8 . . ?
N43 C3 H3B 108.8 . . ?
C31 C3 H3B 108.8 . . ?
H3A C3 H3B 107.7 . . ?
C42 N41 C47A 110.2(7) . . ?
C42 N41 C4 123.0(7) . . ?
C47A N41 C4 126.8(7) . . ?
N41 C42 N43 107.1(7) . . ?
N41 C42 Pd1 133.7(7) . . ?
N43 C42 Pd1 118.7(6) . . ?
C42 N43 C43A 110.0(7) . . ?
C42 N43 C3 122.4(6) . . ?
C43A N43 C3 127.6(7) . . ?
C47A C43A C44 121.6(8) . . ?
C47A C43A N43 106.2(7) . . ?
C44 C43A N43 132.2(8) . . ?
O44 C44 C45 126.3(8) . . ?
O44 C44 C43A 117.3(8) . . ?
C45 C44 C43A 116.4(9) . . ?
C44 O44 C441 118.4(8) . . ?
O44 C441 C442 104.2(13) . . ?
O44 C441 C445 107.5(15) . . ?
O44 C441 H44A 110.9 . . ?
C442 C441 H44A 110.9 . . ?
O44 C441 H44B 110.9 . . ?
C442 C441 H44B 110.9 . . ?
H44A C441 H44B 108.9 . . ?
C441 C442 C443 109.4(17) . . ?
C441 C442 H44C 109.8 . . ?
C443 C442 H44C 109.8 . . ?
C441 C442 H44D 109.8 . . ?
C443 C442 H44D 109.8 . . ?
H44C C442 H44D 108.2 . . ?
C442 C443 C444 103.4(16) . . ?
C442 C443 H44E 111.1 . . ?
C444 C443 H44E 111.1 . . ?
C442 C443 H44F 111.1 . . ?
C444 C443 H44F 111.1 . . ?
H44E C443 H44F 109 . . ?
C443 C444 H44G 109.5 . . ?
C443 C444 H44H 109.5 . . ?
H44G C444 H44H 109.5 . . ?
C443 C444 H44I 109.5 . . ?
H44G C444 H44I 109.5 . . ?
H44H C444 H44I 109.5 . . ?
C446 C445 C441 107.3(15) . . ?
C446 C445 H44J 110.3 . . ?
C441 C445 H44J 110.3 . . ?
C446 C445 H44K 110.3 . . ?
C441 C445 H44K 110.3 . . ?
H44J C445 H44K 108.5 . . ?
C447 C446 C445 109.0(17) . . ?
C447 C446 H44L 109.9 . . ?
C445 C446 H44L 109.9 . . ?
C447 C446 H44M 109.9 . . ?
C445 C446 H44M 109.9 . . ?
H44L C446 H44M 108.3 . . ?
C446 C447 H44N 109.5 . . ?
C446 C447 H44O 109.5 . . ?
H44N C447 H44O 109.5 . . ?
C446 C447 H44P 109.5 . . ?
H44N C447 H44P 109.5 . . ?
H44O C447 H44P 109.5 . . ?
C44 C45 C46 122.3(9) . . ?
C44 C45 H45 118.8 . . ?
C46 C45 H45 118.8 . . ?
C47 C46 C45 120.7(9) . . ?
C47 C46 H46 119.7 . . ?
C45 C46 H46 119.7 . . ?
C46 C47 O47 125.8(8) . . ?
C46 C47 C47A 117.4(9) . . ?
O47 C47 C47A 116.8(8) . . ?
C47 O47 C471 118.4(7) . . ?
O47 C471 C472 108.9(9) . . ?
O47 C471 H47A 109.9 . . ?
C472 C471 H47A 109.9 . . ?
O47 C471 H47B 109.9 . . ?
C472 C471 H47B 109.9 . . ?
H47A C471 H47B 108.3 . . ?
C473 C472 C471 112.8(10) . . ?
C473 C472 H47C 109 . . ?
C471 C472 H47C 109 . . ?
C473 C472 H47D 109 . . ?
C471 C472 H47D 109 . . ?
H47C C472 H47D 107.8 . . ?
C472 C473 C474 110.2(11) . . ?
C472 C473 H47E 109.6 . . ?
C474 C473 H47E 109.6 . . ?
C472 C473 H47F 109.6 . . ?
C474 C473 H47F 109.6 . . ?
H47E C473 H47F 108.1 . . ?
C473 C474 H47G 109.5 . . ?
C473 C474 H47H 109.5 . . ?
H47G C474 H47H 109.5 . . ?
C473 C474 H47I 109.5 . . ?
H47G C474 H47I 109.5 . . ?
H47H C474 H47I 109.5 . . ?
C43A C47A C47 121.6(8) . . ?
C43A C47A N41 106.4(7) . . ?
C47 C47A N41 132.0(9) . . ?
N41 C4 H4A 109.5 . . ?
N41 C4 H4B 109.5 . . ?
H4A C4 H4B 109.5 . . ?
N41 C4 H4C 109.5 . . ?
H4A C4 H4C 109.5 . . ?
H4B C4 H4C 109.5 . . ?
Cl2 C01 Cl3 114.2(10) . . ?
Cl2 C01 Cl1 105.5(8) . . ?
Cl3 C01 Cl1 109.4(9) . . ?
Cl2 C01 H01 109.2 . . ?
Cl3 C01 H01 109.2 . . ?
Cl1 C01 H01 109.2 . . ?

loop_
_geom_bond_atom_site_label_1
_geom_bond_atom_site_label_2
_geom_bond_distance
_geom_bond_site_symmetry_2
_geom_bond_publ_flag
Pd1 C22 1.988(8) . ?
Pd1 C42 2.003(8) . ?
Pd1 Br2 2.4306(12) . ?
Pd1 Br1 2.4472(12) . ?
C1 N23 1.442(10) . ?
C1 H1A 0.96 . ?
C1 H1B 0.96 . ?
C1 H1C 0.96 . ?
N21 C22 1.372(10) . ?
N21 C27A 1.413(9) . ?
N21 C2 1.498(10) . ?
C22 N23 1.354(10) . ?
N23 C23A 1.394(9) . ?
C23A C27A 1.392(11) . ?
C23A C24 1.400(10) . ?
C24 O24 1.371(10) . ?
C24 C25 1.376(12) . ?
O24 C241 1.424(9) . ?
C241 C242 1.500(11) . ?
C241 H24A 0.97 . ?
C241 H24B 0.97 . ?
C242 C243 1.454(11) . ?
C242 H24C 0.97 . ?
C242 H24D 0.97 . ?
C243 C244 1.525(11) . ?
C243 H24E 0.97 . ?
C243 H24F 0.97 . ?
C244 H24G 0.96 . ?
C244 H24H 0.96 . ?
C244 H24I 0.96 . ?
C25 C26 1.422(12) . ?
C25 H25 0.93 . ?
C26 C27 1.381(11) . ?
C26 H26 0.93 . ?
C27 O27 1.373(10) . ?
C27 C27A 1.388(11) . ?
O27 C271 1.428(9) . ?
C271 C272 1.470(10) . ?
C271 H27A 0.97 . ?
C271 H27B 0.97 . ?
C272 C273 1.506(11) . ?
C272 H27C 0.97 . ?
C272 H27D 0.97 . ?
C273 C274 1.463(12) . ?
C273 H27E 0.97 . ?
C273 H27F 0.97 . ?
C274 H27G 0.96 . ?
C274 H27H 0.96 . ?
C274 H27I 0.96 . ?
C2 C32 1.499(11) . ?
C2 H2A 0.97 . ?
C2 H2B 0.97 . ?
C31 C36 1.398(12) . ?
C31 C32 1.419(11) . ?
C31 C3 1.492(11) . ?
C32 C33 1.423(11) . ?
C33 C34 1.345(12) . ?
C33 H33 0.93 . ?
C34 C35 1.360(13) . ?
C34 H34 0.93 . ?
C35 C36 1.361(13) . ?
C35 H35 0.93 . ?
C36 H36 0.93 . ?
C3 N43 1.479(10) . ?
C3 H3A 0.97 . ?
C3 H3B 0.97 . ?
N41 C42 1.345(10) . ?
N41 C47A 1.406(10) . ?
N41 C4 1.457(11) . ?
C42 N43 1.356(10) . ?
N43 C43A 1.406(10) . ?
C43A C47A 1.383(12) . ?
C43A C44 1.401(11) . ?
C44 O44 1.349(11) . ?
C44 C45 1.360(13) . ?
O44 C441 1.403(13) . ?
C441 C442 1.504(17) . ?
C441 C445 1.558(17) . ?
C441 H44A 0.97 . ?
C441 H44B 0.97 . ?
C442 C443 1.535(18) . ?
C442 H44C 0.97 . ?
C442 H44D 0.97 . ?
C443 C444 1.554(19) . ?
C443 H44E 0.97 . ?
C443 H44F 0.97 . ?
C444 H44G 0.96 . ?
C444 H44H 0.96 . ?
C444 H44I 0.96 . ?
C445 C446 1.514(18) . ?
C445 H44J 0.97 . ?
C445 H44K 0.97 . ?
C446 C447 1.513(19) . ?
C446 H44L 0.97 . ?
C446 H44M 0.97 . ?
C447 H44N 0.96 . ?
C447 H44O 0.96 . ?
C447 H44P 0.96 . ?
C45 C46 1.422(14) . ?
C45 H45 0.93 . ?
C46 C47 1.366(13) . ?
C46 H46 0.93 . ?
C47 O47 1.378(11) . ?
C47 C47A 1.392(11) . ?
O47 C471 1.416(11) . ?
C471 C472 1.505(12) . ?
C471 H47A 0.97 . ?
C471 H47B 0.97 . ?
C472 C473 1.429(13) . ?
C472 H47C 0.97 . ?
C472 H47D 0.97 . ?
C473 C474 1.531(14) . ?
C473 H47E 0.97 . ?
C473 H47F 0.97 . ?
C474 H47G 0.96 . ?
C474 H47H 0.96 . ?
C474 H47I 0.96 . ?
C4 H4A 0.96 . ?
C4 H4B 0.96 . ?
C4 H4C 0.96 . ?
C01 Cl2 1.688(15) . ?
C01 Cl3 1.700(15) . ?
C01 Cl1 1.7221 . ?
C01 H01 0.98 . ?
